data_7720725
loop_
_publ_author_name
'R.-Galindo, Jordi'
'Oviedo-Ortiz, Sebastian'
'Arenaza-Corona, Antonino'
'Ruiz-Martinez, Adrian'
'Serrano-Garc\'ia, Juan Sebasti\'an'
'Hernandez Ortega, Simon'
'Flores-Alamo, Marcos'
'Hollis, T. Keith'
'Morales-Morales, David'

_publ_section_title
;
 Novel non-symmetric POCOP-Ni(II) pincer complexes derived from
 2,4-dihydroxybenzaldehyde
;
_journal_name_full 'Dalton Transactions'
_journal_paper_doi 10.1039/D6DT00442C
_journal_year 2026
_chemical_formula_sum 'C22 H38 Cl N Ni O2 P2'
_chemical_formula_weight 504.63
_space_group_IT_number 14
_space_group_name_Hall '-P 2yn'
_space_group_name_H-M_alt 'P 1 21/n 1'
_symmetry_cell_setting monoclinic
_symmetry_Int_Tables_number 14
_symmetry_space_group_name_Hall '-P 2yn'
_symmetry_space_group_name_H-M 'P 1 21/n 1'
_atom_sites_solution_hydrogens geom
_audit_conform_dict_location ftp://ftp.iucr.org/pub/cif_core.dic
_audit_conform_dict_name cif_core.dic
_audit_conform_dict_version 2.4.5
_audit_creation_date 2026-02-06T16:54:53-00:00
_audit_creation_method 'WinGX routine CIF_UPDATE'
_audit_update_record
;
2026-02-07 deposited with the CCDC.	2026-03-18 downloaded from the CCDC.
;
_cell_angle_alpha 90
_cell_angle_beta 103.448(2)
_cell_angle_gamma 90
_cell_formula_units_Z 4
_cell_length_a 8.3255(2)
_cell_length_b 19.0465(3)
_cell_length_c 16.6445(3)
_cell_measurement_reflns_used 18209
_cell_measurement_temperature 130(2)
_cell_measurement_theta_max 73.55
_cell_measurement_theta_min 3.559
_cell_volume 2566.98(9)
_computing_cell_refinement
;
        CrysAlisPro, Agilent Technologies,
        Version 1.171.36.32 (release 02-08-2013 CrysAlis171 .NET)
        (compiled Aug  2 2013,16:46:58)
;
_computing_data_collection
;
        CrysAlisPro, Agilent Technologies,
        Version 1.171.36.32 (release 02-08-2013 CrysAlis171 .NET)
        (compiled Aug  2 2013,16:46:58)
;
_computing_data_reduction
;
        CrysAlisPro, Agilent Technologies,
        Version 1.171.36.32 (release 02-08-2013 CrysAlis171 .NET)
        (compiled Aug  2 2013,16:46:58)
;
_computing_molecular_graphics
;
          'Ortep-3 for Windows (Farrugia, 1997)'
      L. J. Farrugia, J. Appl. Crystallogr., 1997, 30, 565.
;
_computing_publication_material
;	
        L. J. Farrugia, WinGX and ORTEP for Windows: an update, 
	J. Appl. Cryst. 45 (2012)  849-854.   
;
_computing_structure_refinement
;
      'SHELXS-2018 (Sheldrick, 2015)'
      Sheldrick, G. M. (2015). Acta Cryst. C71, 3--8.
;
_computing_structure_solution
;
      'SHELXS-2018 (Sheldrick, 2015)'
      Sheldrick, G. M. (2015). Acta Cryst. A71, 3--8.
;
_diffrn_ambient_environment N~2~
_diffrn_ambient_temperature 130(2)
_diffrn_detector 'CCD plate'
_diffrn_detector_area_resol_mean 10.4685
_diffrn_detector_type Atlas
_diffrn_measured_fraction_theta_full 1
_diffrn_measured_fraction_theta_max 0.991
_diffrn_measurement_device 'four-circle diffractometer'
_diffrn_measurement_device_type 'Xcalibur, Atlas, Gemini'
_diffrn_measurement_method '\w scans'
_diffrn_orient_matrix_type 'CrysAlisPro convention (1999,Acta A55,543-557)'
_diffrn_orient_matrix_UB_11 -0.0004594
_diffrn_orient_matrix_UB_12 0.0613788
_diffrn_orient_matrix_UB_13 -0.0603797
_diffrn_orient_matrix_UB_21 -0.1092629
_diffrn_orient_matrix_UB_22 -0.0432918
_diffrn_orient_matrix_UB_23 -0.0700433
_diffrn_orient_matrix_UB_31 -0.1557983
_diffrn_orient_matrix_UB_32 0.0301015
_diffrn_orient_matrix_UB_33 0.0222525
_diffrn_radiation_monochromator graphite
_diffrn_radiation_probe x-ray
_diffrn_radiation_type CuK\a
_diffrn_radiation_wavelength 1.54184
_diffrn_reflns_av_R_equivalents 0.0376
_diffrn_reflns_av_unetI/netI 0.0412
_diffrn_reflns_Laue_measured_fraction_full 1
_diffrn_reflns_Laue_measured_fraction_max 0.991
_diffrn_reflns_limit_h_max 10
_diffrn_reflns_limit_h_min -10
_diffrn_reflns_limit_k_max 23
_diffrn_reflns_limit_k_min -23
_diffrn_reflns_limit_l_max 20
_diffrn_reflns_limit_l_min -20
_diffrn_reflns_number 46651
_diffrn_reflns_point_group_measured_fraction_full 1
_diffrn_reflns_point_group_measured_fraction_max 0.991
_diffrn_reflns_theta_full 67.684
_diffrn_reflns_theta_max 73.703
_diffrn_reflns_theta_min 3.583
_diffrn_source 'fine-focus sealed X-ray tube'
_diffrn_source_type 'Enhance (Cu) X-ray Source'
_exptl_absorpt_coefficient_mu 3.357
_exptl_absorpt_correction_T_max 0.615
_exptl_absorpt_correction_T_min 0.336
_exptl_absorpt_correction_type analytical
_exptl_absorpt_process_details
;
        CrysAlisPro 1.171.44.85 (Rigaku Oxford Diffraction, 2024)
        Analytical numeric absorption correction using a multifaceted crystal
        model based on expressions derived by R.C. Clark & J.S. Reid.
        (Clark, R. C. & Reid, J. S. (1995). Acta Cryst. A51, 887-897)
        Empirical absorption correction using spherical harmonics,
        implemented in SCALE3 ABSPACK scaling algorithm.
;
_exptl_crystal_colour yellow
_exptl_crystal_density_diffrn 1.306
_exptl_crystal_description block
_exptl_crystal_F_000 1072
_exptl_crystal_size_max 0.47
_exptl_crystal_size_mid 0.39
_exptl_crystal_size_min 0.18
_refine_diff_density_max 0.33
_refine_diff_density_min -0.253
_refine_diff_density_rms 0.047
_refine_ls_extinction_method none
_refine_ls_goodness_of_fit_ref 1.056
_refine_ls_hydrogen_treatment constr
_refine_ls_matrix_type full
_refine_ls_number_parameters 271
_refine_ls_number_reflns 5152
_refine_ls_number_restraints 0
_refine_ls_restrained_S_all 1.056
_refine_ls_R_factor_all 0.0338
_refine_ls_R_factor_gt 0.0285
_refine_ls_shift/su_max 0.001
_refine_ls_shift/su_mean 0
_refine_ls_structure_factor_coef Fsqd
_refine_ls_weighting_details 'w=1/[\s^2^(Fo^2^)+(0.0345P)^2^+1.3632P] where P=(Fo^2^+2Fc^2^)/3'
_refine_ls_weighting_scheme calc
_refine_ls_wR_factor_gt 0.0706
_refine_ls_wR_factor_ref 0.0737
_reflns_Friedel_coverage 0
_reflns_number_gt 4598
_reflns_number_total 5152
_reflns_threshold_expression 'I > 2\s(I)'
_cod_data_source_file d6dt00442c2.cif
_cod_data_source_block 3a
_cod_original_sg_symbol_H-M 'P 21/n'
_cod_database_code 7720725
_shelx_estimated_absorpt_t_min 0.301
_shelx_estimated_absorpt_t_max 0.583

loop_
_symmetry_equiv_pos_as_xyz
'x, y, z'
'-x+1/2, y+1/2, -z+1/2'
'-x, -y, -z'
'x-1/2, -y-1/2, z-1/2'

loop_
_atom_site_label
_atom_site_type_symbol
_atom_site_fract_x
_atom_site_fract_y
_atom_site_fract_z
_atom_site_U_iso_or_equiv
_atom_site_adp_type
_atom_site_occupancy
_atom_site_site_symmetry_order
_atom_site_calc_flag
_atom_site_refinement_flags_posn
_atom_site_refinement_flags_adp
_atom_site_refinement_flags_occupancy
_atom_site_disorder_assembly
_atom_site_disorder_group
C1 C 0.21079(19) 0.58160(8) 0.81469(9) 0.0201(3) Uani 1 1 d . . . . .
C2 C 0.30660(19) 0.63687(8) 0.79650(9) 0.0198(3) Uani 1 1 d . . . . .
C3 C 0.42764(19) 0.67120(8) 0.85535(9) 0.0205(3) Uani 1 1 d . . . . .
C4 C 0.4470(2) 0.65049(9) 0.93801(10) 0.0238(3) Uani 1 1 d . . . . .
H4 H 0.525668 0.674044 0.979803 0.029 Uiso 1 1 calc R U . . .
C5 C 0.3545(2) 0.59677(10) 0.96011(10) 0.0268(4) Uani 1 1 d . . . . .
H5 H 0.368652 0.583345 1.016292 0.032 Uiso 1 1 calc R U . . .
C6 C 0.2398(2) 0.56269(9) 0.89788(10) 0.0232(3) Uani 1 1 d . . . . .
C7 C 0.5421(2) 0.72095(8) 0.83044(10) 0.0227(3) Uani 1 1 d . . . . .
H7 H 0.523977 0.733369 0.773758 0.027 Uiso 1 1 calc R U . . .
C8 C 0.7765(2) 0.79042(9) 0.84612(10) 0.0253(3) Uani 1 1 d . . . . .
H8A H 0.772902 0.839639 0.864758 0.03 Uiso 1 1 calc R U . . .
H8B H 0.740445 0.789798 0.785095 0.03 Uiso 1 1 calc R U . . .
C9 C 0.9525(2) 0.76310(9) 0.87228(10) 0.0268(4) Uani 1 1 d . . . . .
H9A H 0.957131 0.714626 0.851465 0.032 Uiso 1 1 calc R U . . .
H9B H 0.986899 0.761735 0.933333 0.032 Uiso 1 1 calc R U . . .
C10 C 1.0711(2) 0.80938(10) 0.83901(11) 0.0312(4) Uani 1 1 d . . . . .
H10A H 1.033066 0.813337 0.778871 0.047 Uiso 1 1 calc R U . . .
H10B H 1.181705 0.788469 0.852782 0.047 Uiso 1 1 calc R U . . .
H10C H 1.075063 0.856151 0.863924 0.047 Uiso 1 1 calc R U . . .
C11 C 0.0073(2) 0.67023(9) 0.59159(11) 0.0308(4) Uani 1 1 d . . . . .
H11 H 0.075449 0.709359 0.577012 0.037 Uiso 1 1 calc R U . . .
C12 C -0.0958(3) 0.63936(12) 0.51169(12) 0.0443(5) Uani 1 1 d . . . . .
H12A H -0.158485 0.599001 0.524499 0.066 Uiso 1 1 calc R U . . .
H12B H -0.022819 0.624139 0.476554 0.066 Uiso 1 1 calc R U . . .
H12C H -0.172437 0.675068 0.482606 0.066 Uiso 1 1 calc R U . . .
C13 C -0.1032(3) 0.70035(13) 0.64461(14) 0.0540(6) Uani 1 1 d . . . . .
H13A H -0.170386 0.738512 0.614624 0.081 Uiso 1 1 calc R U . . .
H13B H -0.034468 0.718513 0.696379 0.081 Uiso 1 1 calc R U . . .
H13C H -0.175765 0.663336 0.65686 0.081 Uiso 1 1 calc R U . . .
C14 C 0.2703(2) 0.56966(9) 0.58417(10) 0.0254(3) Uani 1 1 d . . . . .
H14 H 0.193893 0.544801 0.537629 0.03 Uiso 1 1 calc R U . . .
C15 C 0.3615(3) 0.62622(10) 0.54706(12) 0.0365(4) Uani 1 1 d . . . . .
H15A H 0.439079 0.650762 0.591486 0.055 Uiso 1 1 calc R U . . .
H15B H 0.281505 0.65987 0.516063 0.055 Uiso 1 1 calc R U . . .
H15C H 0.422293 0.604308 0.509834 0.055 Uiso 1 1 calc R U . . .
C16 C 0.3905(3) 0.51544(11) 0.63225(13) 0.0418(5) Uani 1 1 d . . . . .
H16A H 0.455395 0.49501 0.595961 0.063 Uiso 1 1 calc R U . . .
H16B H 0.328301 0.478266 0.652272 0.063 Uiso 1 1 calc R U . . .
H16C H 0.464714 0.538272 0.679344 0.063 Uiso 1 1 calc R U . . .
C17 C 0.0694(2) 0.38099(9) 0.84261(11) 0.0267(3) Uani 1 1 d . . . . .
H17 H -0.01281 0.357019 0.797601 0.032 Uiso 1 1 calc R U . . .
C18 C 0.0585(3) 0.34638(11) 0.92423(13) 0.0401(5) Uani 1 1 d . . . . .
H18A H 0.083633 0.296225 0.922299 0.06 Uiso 1 1 calc R U . . .
H18B H -0.053289 0.352266 0.932735 0.06 Uiso 1 1 calc R U . . .
H18C H 0.138206 0.368502 0.969867 0.06 Uiso 1 1 calc R U . . .
C19 C 0.2399(3) 0.36988(12) 0.82483(14) 0.0444(5) Uani 1 1 d . . . . .
H19A H 0.323873 0.393081 0.867676 0.067 Uiso 1 1 calc R U . . .
H19B H 0.241363 0.38995 0.770783 0.067 Uiso 1 1 calc R U . . .
H19C H 0.263749 0.319499 0.824638 0.067 Uiso 1 1 calc R U . . .
C20 C -0.1771(2) 0.48426(9) 0.86587(10) 0.0248(3) Uani 1 1 d . . . . .
H20 H -0.161033 0.470576 0.92522 0.03 Uiso 1 1 calc R U . . .
C21 C -0.3106(2) 0.43697(10) 0.81422(11) 0.0288(4) Uani 1 1 d . . . . .
H21A H -0.417736 0.448497 0.825725 0.043 Uiso 1 1 calc R U . . .
H21B H -0.283835 0.387731 0.828416 0.043 Uiso 1 1 calc R U . . .
H21C H -0.315625 0.444382 0.755417 0.043 Uiso 1 1 calc R U . . .
C22 C -0.2278(3) 0.56140(10) 0.85722(14) 0.0423(5) Uani 1 1 d . . . . .
H22A H -0.250823 0.574953 0.798862 0.063 Uiso 1 1 calc R U . . .
H22B H -0.137911 0.590451 0.888891 0.063 Uiso 1 1 calc R U . . .
H22C H -0.327104 0.568318 0.878361 0.063 Uiso 1 1 calc R U . . .
Cl1 Cl -0.11489(6) 0.47505(2) 0.63621(2) 0.03617(12) Uani 1 1 d . . . . .
N1 N 0.66365(17) 0.74797(7) 0.88093(8) 0.0253(3) Uani 1 1 d . . . . .
Ni1 Ni 0.05894(3) 0.53313(2) 0.73201(2) 0.01973(8) Uani 1 1 d . . . . .
O1 O 0.28157(14) 0.65711(6) 0.71414(6) 0.0239(2) Uani 1 1 d . . . . .
O2 O 0.14989(15) 0.50707(7) 0.91892(7) 0.0281(3) Uani 1 1 d . . . . .
P1 P 0.14700(5) 0.60540(2) 0.65182(2) 0.02025(9) Uani 1 1 d . . . . .
P2 P 0.01970(5) 0.47430(2) 0.83653(2) 0.01955(9) Uani 1 1 d . . . . .

loop_
_atom_site_aniso_label
_atom_site_aniso_U_11
_atom_site_aniso_U_22
_atom_site_aniso_U_33
_atom_site_aniso_U_23
_atom_site_aniso_U_13
_atom_site_aniso_U_12
C1 0.0195(7) 0.0247(7) 0.0163(7) -0.0020(6) 0.0046(6) -0.0005(6)
C2 0.0237(8) 0.0209(7) 0.0146(7) 0.0001(6) 0.0042(6) 0.0020(6)
C3 0.0214(8) 0.0213(7) 0.0192(7) -0.0021(6) 0.0054(6) 0.0002(6)
C4 0.0215(8) 0.0309(8) 0.0183(7) -0.0050(6) 0.0030(6) -0.0048(6)
C5 0.0251(8) 0.0403(9) 0.0148(7) -0.0005(7) 0.0044(6) -0.0076(7)
C6 0.0222(8) 0.0290(8) 0.0191(8) -0.0006(6) 0.0063(6) -0.0049(6)
C7 0.0260(8) 0.0211(7) 0.0201(7) -0.0003(6) 0.0039(6) 0.0004(6)
C8 0.0280(9) 0.0236(8) 0.0233(8) 0.0018(6) 0.0040(7) -0.0047(6)
C9 0.0310(9) 0.0251(8) 0.0241(8) 0.0018(6) 0.0058(7) -0.0023(7)
C10 0.0277(9) 0.0327(9) 0.0317(9) 0.0015(7) 0.0041(7) -0.0055(7)
C11 0.0348(10) 0.0281(8) 0.0252(9) 0.0013(7) -0.0019(7) 0.0045(7)
C12 0.0447(12) 0.0504(12) 0.0279(10) -0.0008(9) -0.0114(8) 0.0080(10)
C13 0.0569(14) 0.0560(14) 0.0446(12) -0.0091(10) 0.0027(11) 0.0284(11)
C14 0.0312(9) 0.0258(8) 0.0197(8) -0.0009(6) 0.0068(7) -0.0024(7)
C15 0.0419(11) 0.0394(10) 0.0324(10) 0.0063(8) 0.0172(8) -0.0035(8)
C16 0.0488(12) 0.0376(10) 0.0440(11) 0.0092(9) 0.0210(10) 0.0151(9)
C17 0.0253(8) 0.0279(8) 0.0276(8) 0.0035(7) 0.0077(7) 0.0027(7)
C18 0.0387(11) 0.0412(11) 0.0425(11) 0.0184(9) 0.0139(9) 0.0074(9)
C19 0.0413(12) 0.0483(12) 0.0508(12) 0.0136(10) 0.0252(10) 0.0175(9)
C20 0.0243(8) 0.0295(8) 0.0223(8) -0.0026(6) 0.0092(7) -0.0022(7)
C21 0.0203(8) 0.0386(9) 0.0271(9) 0.0013(7) 0.0049(7) -0.0025(7)
C22 0.0449(12) 0.0332(10) 0.0557(13) -0.0068(9) 0.0257(10) 0.0070(9)
Cl1 0.0441(3) 0.0449(3) 0.01807(19) -0.00742(16) 0.00433(17) -0.0224(2)
N1 0.0263(7) 0.0254(7) 0.0244(7) -0.0007(5) 0.0060(6) -0.0062(6)
Ni1 0.02232(15) 0.02341(14) 0.01312(13) -0.00170(10) 0.00343(10) -0.00461(10)
O1 0.0310(6) 0.0236(6) 0.0150(5) 0.0016(4) 0.0011(4) -0.0062(5)
O2 0.0288(6) 0.0404(7) 0.0144(5) 0.0015(5) 0.0036(5) -0.0140(5)
P1 0.0248(2) 0.02054(19) 0.01404(18) 0.00015(14) 0.00179(15) -0.00221(15)
P2 0.01937(19) 0.0248(2) 0.01482(18) -0.00082(14) 0.00467(15) -0.00344(15)

loop_
_atom_type_symbol
_atom_type_description
_atom_type_scat_dispersion_real
_atom_type_scat_dispersion_imag
_atom_type_scat_source
C C 0.0181 0.0091 'International Tables Vol C Tables 4.2.6.8 and 6.1.1.4'
H H 0 0 'International Tables Vol C Tables 4.2.6.8 and 6.1.1.4'
Cl Cl 0.3639 0.7018 'International Tables Vol C Tables 4.2.6.8 and 6.1.1.4'
N N 0.0311 0.018 'International Tables Vol C Tables 4.2.6.8 and 6.1.1.4'
Ni Ni -3.0029 0.5091 'International Tables Vol C Tables 4.2.6.8 and 6.1.1.4'
O O 0.0492 0.0322 'International Tables Vol C Tables 4.2.6.8 and 6.1.1.4'
P P 0.2955 0.4335 'International Tables Vol C Tables 4.2.6.8 and 6.1.1.4'

loop_
_exptl_crystal_face_index_h
_exptl_crystal_face_index_k
_exptl_crystal_face_index_l
_exptl_crystal_face_perp_dist
0 -5 -9 0.1641
0 5 9 0.1814
5 0 3 0.1743
-5 0 -3 0.1695
2 -11 1 0.0878
-5 -3 7 0.2054
5 3 -7 0.2194
-3 10 1 0.0942
-2 11 -2 0.0947
-1 -11 5 0.149
-3 6 8 0.145
4 -6 -8 0.202

loop_
_geom_angle_atom_site_label_1
_geom_angle_atom_site_label_2
_geom_angle_atom_site_label_3
_geom_angle
_geom_angle_site_symmetry_1
_geom_angle_site_symmetry_3
_geom_angle_publ_flag
C2 C1 C6 115.71(14) . . ?
C2 C1 Ni1 122.17(11) . . ?
C6 C1 Ni1 122.07(12) . . ?
O1 C2 C3 118.70(14) . . ?
O1 C2 C1 117.40(13) . . ?
C3 C2 C1 123.88(14) . . ?
C2 C3 C4 117.14(14) . . ?
C2 C3 C7 120.94(14) . . ?
C4 C3 C7 121.55(14) . . ?
C5 C4 C3 121.69(15) . . ?
C5 C4 H4 119.2 . . ?
C3 C4 H4 119.2 . . ?
C4 C5 C6 118.35(15) . . ?
C4 C5 H5 120.8 . . ?
C6 C5 H5 120.8 . . ?
O2 C6 C5 118.94(14) . . ?
O2 C6 C1 117.90(14) . . ?
C5 C6 C1 123.15(15) . . ?
N1 C7 C3 123.08(15) . . ?
N1 C7 H7 118.5 . . ?
C3 C7 H7 118.5 . . ?
N1 C8 C9 111.33(13) . . ?
N1 C8 H8A 109.4 . . ?
C9 C8 H8A 109.4 . . ?
N1 C8 H8B 109.4 . . ?
C9 C8 H8B 109.4 . . ?
H8A C8 H8B 108 . . ?
C8 C9 C10 111.20(14) . . ?
C8 C9 H9A 109.4 . . ?
C10 C9 H9A 109.4 . . ?
C8 C9 H9B 109.4 . . ?
C10 C9 H9B 109.4 . . ?
H9A C9 H9B 108 . . ?
C9 C10 H10A 109.5 . . ?
C9 C10 H10B 109.5 . . ?
H10A C10 H10B 109.5 . . ?
C9 C10 H10C 109.5 . . ?
H10A C10 H10C 109.5 . . ?
H10B C10 H10C 109.5 . . ?
C12 C11 C13 110.88(17) . . ?
C12 C11 P1 112.07(13) . . ?
C13 C11 P1 109.20(13) . . ?
C12 C11 H11 108.2 . . ?
C13 C11 H11 108.2 . . ?
P1 C11 H11 108.2 . . ?
C11 C12 H12A 109.5 . . ?
C11 C12 H12B 109.5 . . ?
H12A C12 H12B 109.5 . . ?
C11 C12 H12C 109.5 . . ?
H12A C12 H12C 109.5 . . ?
H12B C12 H12C 109.5 . . ?
C11 C13 H13A 109.5 . . ?
C11 C13 H13B 109.5 . . ?
H13A C13 H13B 109.5 . . ?
C11 C13 H13C 109.5 . . ?
H13A C13 H13C 109.5 . . ?
H13B C13 H13C 109.5 . . ?
C16 C14 C15 111.23(16) . . ?
C16 C14 P1 108.85(12) . . ?
C15 C14 P1 112.97(12) . . ?
C16 C14 H14 107.9 . . ?
C15 C14 H14 107.9 . . ?
P1 C14 H14 107.9 . . ?
C14 C15 H15A 109.5 . . ?
C14 C15 H15B 109.5 . . ?
H15A C15 H15B 109.5 . . ?
C14 C15 H15C 109.5 . . ?
H15A C15 H15C 109.5 . . ?
H15B C15 H15C 109.5 . . ?
C14 C16 H16A 109.5 . . ?
C14 C16 H16B 109.5 . . ?
H16A C16 H16B 109.5 . . ?
C14 C16 H16C 109.5 . . ?
H16A C16 H16C 109.5 . . ?
H16B C16 H16C 109.5 . . ?
C19 C17 C18 111.17(15) . . ?
C19 C17 P2 109.45(13) . . ?
C18 C17 P2 114.17(13) . . ?
C19 C17 H17 107.2 . . ?
C18 C17 H17 107.2 . . ?
P2 C17 H17 107.2 . . ?
C17 C18 H18A 109.5 . . ?
C17 C18 H18B 109.5 . . ?
H18A C18 H18B 109.5 . . ?
C17 C18 H18C 109.5 . . ?
H18A C18 H18C 109.5 . . ?
H18B C18 H18C 109.5 . . ?
C17 C19 H19A 109.5 . . ?
C17 C19 H19B 109.5 . . ?
H19A C19 H19B 109.5 . . ?
C17 C19 H19C 109.5 . . ?
H19A C19 H19C 109.5 . . ?
H19B C19 H19C 109.5 . . ?
C22 C20 C21 111.42(15) . . ?
C22 C20 P2 108.68(12) . . ?
C21 C20 P2 111.60(11) . . ?
C22 C20 H20 108.3 . . ?
C21 C20 H20 108.3 . . ?
P2 C20 H20 108.3 . . ?
C20 C21 H21A 109.5 . . ?
C20 C21 H21B 109.5 . . ?
H21A C21 H21B 109.5 . . ?
C20 C21 H21C 109.5 . . ?
H21A C21 H21C 109.5 . . ?
H21B C21 H21C 109.5 . . ?
C20 C22 H22A 109.5 . . ?
C20 C22 H22B 109.5 . . ?
H22A C22 H22B 109.5 . . ?
C20 C22 H22C 109.5 . . ?
H22A C22 H22C 109.5 . . ?
H22B C22 H22C 109.5 . . ?
C7 N1 C8 116.84(14) . . ?
C1 Ni1 P2 82.35(5) . . ?
C1 Ni1 P1 82.66(5) . . ?
P2 Ni1 P1 164.98(2) . . ?
C1 Ni1 Cl1 178.97(5) . . ?
P2 Ni1 Cl1 97.270(18) . . ?
P1 Ni1 Cl1 97.696(18) . . ?
C2 O1 P1 112.04(10) . . ?
C6 O2 P2 111.44(10) . . ?
O1 P1 C14 102.25(7) . . ?
O1 P1 C11 101.11(7) . . ?
C14 P1 C11 106.94(8) . . ?
O1 P1 Ni1 105.57(4) . . ?
C14 P1 Ni1 117.67(6) . . ?
C11 P1 Ni1 120.35(7) . . ?
O2 P2 C17 102.98(7) . . ?
O2 P2 C20 101.20(7) . . ?
C17 P2 C20 107.04(8) . . ?
O2 P2 Ni1 106.19(4) . . ?
C17 P2 Ni1 118.44(6) . . ?
C20 P2 Ni1 118.40(6) . . ?

loop_
_geom_bond_atom_site_label_1
_geom_bond_atom_site_label_2
_geom_bond_distance
_geom_bond_site_symmetry_2
_geom_bond_publ_flag
C1 C2 1.396(2) . ?
C1 C6 1.396(2) . ?
C1 Ni1 1.8802(15) . ?
C2 O1 1.3922(18) . ?
C2 C3 1.394(2) . ?
C3 C4 1.404(2) . ?
C3 C7 1.470(2) . ?
C4 C5 1.381(2) . ?
C4 H4 0.95 . ?
C5 C6 1.395(2) . ?
C5 H5 0.95 . ?
C6 O2 1.388(2) . ?
C7 N1 1.265(2) . ?
C7 H7 0.95 . ?
C8 N1 1.458(2) . ?
C8 C9 1.521(2) . ?
C8 H8A 0.99 . ?
C8 H8B 0.99 . ?
C9 C10 1.521(2) . ?
C9 H9A 0.99 . ?
C9 H9B 0.99 . ?
C10 H10A 0.98 . ?
C10 H10B 0.98 . ?
C10 H10C 0.98 . ?
C11 C12 1.523(2) . ?
C11 C13 1.527(3) . ?
C11 P1 1.8275(17) . ?
C11 H11 1 . ?
C12 H12A 0.98 . ?
C12 H12B 0.98 . ?
C12 H12C 0.98 . ?
C13 H13A 0.98 . ?
C13 H13B 0.98 . ?
C13 H13C 0.98 . ?
C14 C16 1.528(3) . ?
C14 C15 1.529(2) . ?
C14 P1 1.8230(17) . ?
C14 H14 1 . ?
C15 H15A 0.98 . ?
C15 H15B 0.98 . ?
C15 H15C 0.98 . ?
C16 H16A 0.98 . ?
C16 H16B 0.98 . ?
C16 H16C 0.98 . ?
C17 C19 1.531(3) . ?
C17 C18 1.532(2) . ?
C17 P2 1.8223(17) . ?
C17 H17 1 . ?
C18 H18A 0.98 . ?
C18 H18B 0.98 . ?
C18 H18C 0.98 . ?
C19 H19A 0.98 . ?
C19 H19B 0.98 . ?
C19 H19C 0.98 . ?
C20 C22 1.526(3) . ?
C20 C21 1.530(2) . ?
C20 P2 1.8255(17) . ?
C20 H20 1 . ?
C21 H21A 0.98 . ?
C21 H21B 0.98 . ?
C21 H21C 0.98 . ?
C22 H22A 0.98 . ?
C22 H22B 0.98 . ?
C22 H22C 0.98 . ?
Cl1 Ni1 2.1880(5) . ?
Ni1 P2 2.1572(5) . ?
Ni1 P1 2.1607(5) . ?
O1 P1 1.6615(11) . ?
O2 P2 1.6594(11) . ?

loop_
_geom_torsion_atom_site_label_1
_geom_torsion_atom_site_label_2
_geom_torsion_atom_site_label_3
_geom_torsion_atom_site_label_4
_geom_torsion
_geom_torsion_site_symmetry_1
_geom_torsion_site_symmetry_2
_geom_torsion_site_symmetry_3
_geom_torsion_site_symmetry_4
_geom_torsion_publ_flag
C6 C1 C2 O1 179.82(14) . . . . ?
Ni1 C1 C2 O1 2.4(2) . . . . ?
C6 C1 C2 C3 1.6(2) . . . . ?
Ni1 C1 C2 C3 -175.85(12) . . . . ?
O1 C2 C3 C4 178.62(14) . . . . ?
C1 C2 C3 C4 -3.2(2) . . . . ?
O1 C2 C3 C7 -8.2(2) . . . . ?
C1 C2 C3 C7 169.95(15) . . . . ?
C2 C3 C4 C5 2.2(2) . . . . ?
C7 C3 C4 C5 -170.84(16) . . . . ?
C3 C4 C5 C6 0.1(3) . . . . ?
C4 C5 C6 O2 177.90(15) . . . . ?
C4 C5 C6 C1 -1.9(3) . . . . ?
C2 C1 C6 O2 -178.74(14) . . . . ?
Ni1 C1 C6 O2 -1.3(2) . . . . ?
C2 C1 C6 C5 1.0(2) . . . . ?
Ni1 C1 C6 C5 178.47(13) . . . . ?
C2 C3 C7 N1 -172.83(16) . . . . ?
C4 C3 C7 N1 0.0(2) . . . . ?
N1 C8 C9 C10 -177.49(14) . . . . ?
C3 C7 N1 C8 173.59(14) . . . . ?
C9 C8 N1 C7 -123.25(16) . . . . ?
C2 C1 Ni1 P2 179.29(13) . . . . ?
C6 C1 Ni1 P2 2.00(13) . . . . ?
C2 C1 Ni1 P1 0.26(12) . . . . ?
C6 C1 Ni1 P1 -177.04(14) . . . . ?
C3 C2 O1 P1 174.12(12) . . . . ?
C1 C2 O1 P1 -4.20(18) . . . . ?
C5 C6 O2 P2 179.54(13) . . . . ?
C1 C6 O2 P2 -0.70(19) . . . . ?
C2 O1 P1 C14 -119.66(11) . . . . ?
C2 O1 P1 C11 130.07(11) . . . . ?
C2 O1 P1 Ni1 3.96(11) . . . . ?
C16 C14 P1 O1 73.73(14) . . . . ?
C15 C14 P1 O1 -50.33(14) . . . . ?
C16 C14 P1 C11 179.53(13) . . . . ?
C15 C14 P1 C11 55.46(15) . . . . ?
C16 C14 P1 Ni1 -41.35(15) . . . . ?
C15 C14 P1 Ni1 -165.41(11) . . . . ?
C12 C11 P1 O1 161.58(14) . . . . ?
C13 C11 P1 O1 -75.17(16) . . . . ?
C12 C11 P1 C14 54.97(17) . . . . ?
C13 C11 P1 C14 178.23(15) . . . . ?
C12 C11 P1 Ni1 -82.83(15) . . . . ?
C13 C11 P1 Ni1 40.43(17) . . . . ?
C6 O2 P2 C17 127.11(12) . . . . ?
C6 O2 P2 C20 -122.26(12) . . . . ?
C6 O2 P2 Ni1 1.95(12) . . . . ?
C19 C17 P2 O2 -69.62(14) . . . . ?
C18 C17 P2 O2 55.71(14) . . . . ?
C19 C17 P2 C20 -175.84(13) . . . . ?
C18 C17 P2 C20 -50.51(15) . . . . ?
C19 C17 P2 Ni1 47.13(15) . . . . ?
C18 C17 P2 Ni1 172.46(11) . . . . ?
C22 C20 P2 O2 75.45(14) . . . . ?
C21 C20 P2 O2 -161.28(12) . . . . ?
C22 C20 P2 C17 -177.08(13) . . . . ?
C21 C20 P2 C17 -53.81(14) . . . . ?
C22 C20 P2 Ni1 -40.02(14) . . . . ?
C21 C20 P2 Ni1 83.25(12) . . . . ?
